data_1577462
loop_
_publ_author_name
'van Halteren, Charlotte E. R.'
'W\"olper, Christoph'
'Kapp, Leon'
'Schulz, Stephan'

_publ_section_title
;
 Bistelluridopnictanes as Gateways to Telluradipnictiranes and a cyclic
 [Bi2Te2]2+ Dication
;
_journal_name_full 'Chemical Science'
_journal_paper_doi 10.1039/D6SC02907H
_journal_year 2026
_chemical_formula_sum 'C51 H53 Bi2 Te'
_chemical_formula_weight 1211.49
_space_group_crystal_system monoclinic
_space_group_IT_number 14
_space_group_name_Hall '-P 2ybc'
_space_group_name_H-M_alt 'P 1 21/c 1'
_atom_sites_solution_hydrogens geom
_atom_sites_solution_primary direct
_atom_sites_solution_secondary difmap
_audit_creation_method SHELXL-2017/1
_audit_update_record
;
2026-03-24 deposited with the CCDC.	2026-06-24 downloaded from the CCDC.
;
_cell_angle_alpha 90
_cell_angle_beta 113.038(2)
_cell_angle_gamma 90
_cell_formula_units_Z 4
_cell_length_a 14.2932(7)
_cell_length_b 19.3058(10)
_cell_length_c 17.5967(9)
_cell_measurement_reflns_used 9713
_cell_measurement_temperature 100(2)
_cell_measurement_theta_max 80.09
_cell_measurement_theta_min 3.36
_cell_volume 4468.4(4)
_computing_cell_refinement 'Bruker APEX3(v2017.3-0)'
_computing_data_collection 'Bruker APEX3(v2017.3-0)'
_computing_data_reduction 'Bruker APEX3(v2017.3-0)'
_computing_molecular_graphics 'ORTEP/PLATON (Spek)'
_computing_publication_material 'BRUKER AXS SHELXTL (c) 2008 / Vers. 2008/4'
_computing_structure_refinement 'SHELXL-2017/1 (Sheldrick, 2017)'
_computing_structure_solution 'Bruker APEX3(v2017.3-0)'
_diffrn_ambient_temperature 100(2)
_diffrn_detector_area_resol_mean 7.3910
_diffrn_measured_fraction_theta_full 1.000
_diffrn_measured_fraction_theta_max 0.993
_diffrn_measurement_device_type 'Bruker D8 Venture (Photon II detector)'
_diffrn_measurement_method 'Data collection strategy APEX 3/Queen'
_diffrn_radiation_monochromator 'multilayer mirror'
_diffrn_radiation_type CuK\a
_diffrn_radiation_wavelength 1.54178
_diffrn_reflns_av_R_equivalents 0.0665
_diffrn_reflns_av_unetI/netI 0.0203
_diffrn_reflns_Laue_measured_fraction_full 1.000
_diffrn_reflns_Laue_measured_fraction_max 0.993
_diffrn_reflns_limit_h_max 18
_diffrn_reflns_limit_h_min -18
_diffrn_reflns_limit_k_max 24
_diffrn_reflns_limit_k_min -24
_diffrn_reflns_limit_l_max 19
_diffrn_reflns_limit_l_min -22
_diffrn_reflns_number 183595
_diffrn_reflns_point_group_measured_fraction_full 1.000
_diffrn_reflns_point_group_measured_fraction_max 0.993
_diffrn_reflns_theta_full 67.679
_diffrn_reflns_theta_max 80.740
_diffrn_reflns_theta_min 3.360
_diffrn_source 'micro-focus sealed tube'
_diffrn_source_type 'INCOATEC I\mS 3.0'
_exptl_absorpt_coefficient_mu 20.564
_exptl_absorpt_correction_T_max 0.21
_exptl_absorpt_correction_T_min 0.02
_exptl_absorpt_correction_type numerical
_exptl_absorpt_process_details 'SADABS, Blessing, Acta Cryst 1995 A51 33-38'
_exptl_crystal_colour 'reddish orange'
_exptl_crystal_density_diffrn 1.801
_exptl_crystal_description needle
_exptl_crystal_F_000 2308
_exptl_crystal_size_max 0.281
_exptl_crystal_size_mid 0.080
_exptl_crystal_size_min 0.037
_refine_diff_density_max 0.774
_refine_diff_density_min -1.236
_refine_diff_density_rms 0.112
_refine_ls_extinction_method none
_refine_ls_goodness_of_fit_ref 1.035
_refine_ls_hydrogen_treatment constr
_refine_ls_matrix_type full
_refine_ls_number_parameters 499
_refine_ls_number_reflns 9762
_refine_ls_number_restraints 0
_refine_ls_restrained_S_all 1.035
_refine_ls_R_factor_all 0.0246
_refine_ls_R_factor_gt 0.0220
_refine_ls_shift/su_max 0.004
_refine_ls_shift/su_mean 0.000
_refine_ls_structure_factor_coef Fsqd
_refine_ls_weighting_details 'w=1/[\s^2^(Fo^2^)+(0.0243P)^2^+11.5129P] where P=(Fo^2^+2Fc^2^)/3'
_refine_ls_weighting_scheme calc
_refine_ls_wR_factor_gt 0.0540
_refine_ls_wR_factor_ref 0.0560
_reflns_Friedel_coverage 0.000
_reflns_number_gt 9066
_reflns_number_total 9762
_reflns_threshold_expression 'I > 2\s(I)'
_cod_data_source_file d6sc02907h2.cif
_cod_data_source_block cvh_304m
_cod_original_sg_symbol_H-M 'P 21/c'
_cod_database_code 1577462
_shelx_shelxl_version_number 2017/1
_shelx_space_group_comment
; 
The symmetry employed for this shelxl refinement is uniquely defined 
by the following loop, which should always be used as a source of 
symmetry information in preference to the above space-group names. 
They are only intended as comments. 
;
_shelx_estimated_absorpt_t_min 0.069
_shelx_estimated_absorpt_t_max 0.517
_exptl_absorpt_special_details
;
 Crystal faces:

     H       K       L      d(mm)

   1.000   0.000  -1.000   0.09100
  -1.000   0.000   1.000   0.09900
   1.000  -1.000   0.000   0.02400
  -1.000   1.000   0.000   0.01300
   0.000  -1.000   0.000   0.02100
   0.000   1.000   0.000   0.04000
   0.000  -1.000  -1.000   0.08800
   0.000   1.000   1.000   0.12500
  -1.000  -1.000   0.000   0.00800
   0.000   0.000   1.000   0.13200
   0.000   0.000  -1.000   0.10100
   1.000   0.000   0.000   0.01800
  -1.000   0.000   0.000   0.00400
;

loop_
_space_group_symop_operation_xyz
'x, y, z'
'-x, y+1/2, -z+1/2'
'-x, -y, -z'
'x, -y-1/2, z-1/2'

loop_
_atom_site_label
_atom_site_type_symbol
_atom_site_fract_x
_atom_site_fract_y
_atom_site_fract_z
_atom_site_U_iso_or_equiv
_atom_site_adp_type
_atom_site_occupancy
_atom_site_site_symmetry_order
_atom_site_calc_flag
_atom_site_refinement_flags_posn
_atom_site_refinement_flags_adp
_atom_site_refinement_flags_occupancy
_atom_site_disorder_assembly
_atom_site_disorder_group
Bi1 Bi 0.24275(2) 0.72087(2) 0.76738(2) 0.02265(4) Uani 1 1 d . . . . .
Bi2 Bi 0.45197(2) 0.74165(2) 0.77255(2) 0.02458(4) Uani 1 1 d . . . . .
Te1 Te 0.29955(2) 0.67146(2) 0.63721(2) 0.03057(5) Uani 1 1 d . . . . .
C1 C 0.1739(2) 0.82576(16) 0.7110(2) 0.0230(6) Uani 1 1 d . . . . .
C2 C 0.2256(3) 0.88937(17) 0.7223(2) 0.0252(6) Uani 1 1 d . . . . .
C3 C 0.1730(3) 0.94759(17) 0.6777(2) 0.0305(7) Uani 1 1 d . . . . .
H3 H 0.207775 0.990429 0.683203 0.037 Uiso 1 1 calc R U . . .
C4 C 0.0709(3) 0.94311(18) 0.6259(2) 0.0322(7) Uani 1 1 d . . . . .
H4 H 0.036693 0.982530 0.595344 0.039 Uiso 1 1 calc R U . . .
C5 C 0.0188(3) 0.88132(19) 0.6187(2) 0.0301(7) Uani 1 1 d . . . . .
H5 H -0.051550 0.878815 0.584369 0.036 Uiso 1 1 calc R U . . .
C6 C 0.0692(3) 0.82311(17) 0.6616(2) 0.0259(6) Uani 1 1 d . . . . .
C7 C 0.3327(3) 0.89968(16) 0.7829(2) 0.0252(6) Uani 1 1 d . . . . .
C8 C 0.3542(3) 0.90002(17) 0.8681(2) 0.0267(7) Uani 1 1 d . . . . .
C9 C 0.4530(3) 0.91430(18) 0.9236(2) 0.0314(7) Uani 1 1 d . . . . .
H9 H 0.467409 0.914265 0.981083 0.038 Uiso 1 1 calc R U . . .
C10 C 0.5313(3) 0.92863(18) 0.8974(2) 0.0325(7) Uani 1 1 d . . . . .
C11 C 0.5093(3) 0.92673(18) 0.8132(2) 0.0312(7) Uani 1 1 d . . . . .
H11 H 0.562103 0.935217 0.794380 0.037 Uiso 1 1 calc R U . . .
C12 C 0.4113(3) 0.91263(16) 0.7554(2) 0.0270(7) Uani 1 1 d . . . . .
C13 C 0.2738(3) 0.8845(2) 0.9012(2) 0.0334(8) Uani 1 1 d . . . . .
H13A H 0.209418 0.905921 0.865433 0.050 Uiso 1 1 calc R U . . .
H13B H 0.294960 0.903327 0.957234 0.050 Uiso 1 1 calc R U . . .
H13C H 0.264764 0.834295 0.902630 0.050 Uiso 1 1 calc R U . . .
C14 C 0.6367(3) 0.9462(2) 0.9594(3) 0.0432(9) Uani 1 1 d . . . . .
H14A H 0.675838 0.967875 0.930914 0.065 Uiso 1 1 calc R U . . .
H14B H 0.671001 0.903677 0.986796 0.065 Uiso 1 1 calc R U . . .
H14C H 0.631449 0.978258 1.000710 0.065 Uiso 1 1 calc R U . . .
C15 C 0.3923(3) 0.9096(2) 0.6650(2) 0.0344(8) Uani 1 1 d . . . . .
H15A H 0.337872 0.876338 0.637088 0.052 Uiso 1 1 calc R U . . .
H15B H 0.454589 0.895042 0.658745 0.052 Uiso 1 1 calc R U . . .
H15C H 0.372115 0.955573 0.640289 0.052 Uiso 1 1 calc R U . . .
C16 C 0.0119(2) 0.75748(17) 0.6593(2) 0.0259(7) Uani 1 1 d . . . . .
C17 C -0.0131(3) 0.74071(19) 0.7273(2) 0.0281(7) Uani 1 1 d . . . . .
C18 C -0.0616(3) 0.67840(19) 0.7269(2) 0.0300(7) Uani 1 1 d . . . . .
H18 H -0.078483 0.667383 0.772563 0.036 Uiso 1 1 calc R U . . .
C19 C -0.0861(3) 0.63175(19) 0.6623(2) 0.0298(7) Uani 1 1 d . . . . .
C20 C -0.0629(3) 0.64952(18) 0.5951(2) 0.0286(7) Uani 1 1 d . . . . .
H20 H -0.079823 0.618250 0.549969 0.034 Uiso 1 1 calc R U . . .
C21 C -0.0154(2) 0.71202(18) 0.5920(2) 0.0265(7) Uani 1 1 d . . . . .
C22 C 0.0122(3) 0.7890(2) 0.8001(2) 0.0347(8) Uani 1 1 d . . . . .
H22A H 0.005474 0.837113 0.780898 0.052 Uiso 1 1 calc R U . . .
H22B H 0.082231 0.780691 0.839169 0.052 Uiso 1 1 calc R U . . .
H22C H -0.034530 0.780601 0.827620 0.052 Uiso 1 1 calc R U . . .
C23 C -0.1362(3) 0.5633(2) 0.6655(3) 0.0374(8) Uani 1 1 d . . . . .
H23A H -0.159755 0.541080 0.611095 0.056 Uiso 1 1 calc R U . . .
H23B H -0.194331 0.571449 0.680683 0.056 Uiso 1 1 calc R U . . .
H23C H -0.087025 0.533101 0.706595 0.056 Uiso 1 1 calc R U . . .
C24 C 0.0073(3) 0.72934(19) 0.5174(2) 0.0305(7) Uani 1 1 d . . . . .
H24A H -0.008947 0.689398 0.480123 0.046 Uiso 1 1 calc R U . . .
H24B H 0.079565 0.740751 0.535079 0.046 Uiso 1 1 calc R U . . .
H24C H -0.033906 0.769131 0.488638 0.046 Uiso 1 1 calc R U . . .
C25 C 0.5420(2) 0.65266(15) 0.85534(19) 0.0215(6) Uani 1 1 d . . . . .
C26 C 0.5152(2) 0.61161(16) 0.9093(2) 0.0234(6) Uani 1 1 d . . . . .
C27 C 0.5880(3) 0.56592(17) 0.9631(2) 0.0257(6) Uani 1 1 d . . . . .
H27 H 0.570146 0.537451 0.999328 0.031 Uiso 1 1 calc R U . . .
C28 C 0.6853(3) 0.56178(17) 0.9640(2) 0.0278(7) Uani 1 1 d . . . . .
H28 H 0.733762 0.531203 1.001277 0.033 Uiso 1 1 calc R U . . .
C29 C 0.7119(3) 0.60254(17) 0.9102(2) 0.0258(6) Uani 1 1 d . . . . .
H29 H 0.778350 0.599536 0.910428 0.031 Uiso 1 1 calc R U . . .
C30 C 0.6409(2) 0.64774(16) 0.8560(2) 0.0230(6) Uani 1 1 d . . . . .
C31 C 0.4117(2) 0.61271(16) 0.91261(19) 0.0224(6) Uani 1 1 d . . . . .
C32 C 0.3900(3) 0.66110(17) 0.9634(2) 0.0258(6) Uani 1 1 d . . . . .
C33 C 0.2950(3) 0.65933(18) 0.9684(2) 0.0292(7) Uani 1 1 d . . . . .
H33 H 0.280605 0.691886 1.002887 0.035 Uiso 1 1 calc R U . . .
C34 C 0.2209(3) 0.61166(18) 0.9248(2) 0.0280(7) Uani 1 1 d . . . . .
C35 C 0.2436(3) 0.56464(17) 0.8739(2) 0.0281(7) Uani 1 1 d . . . . .
H35 H 0.193625 0.531756 0.843292 0.034 Uiso 1 1 calc R U . . .
C36 C 0.3372(3) 0.56465(17) 0.8670(2) 0.0250(6) Uani 1 1 d . . . . .
C37 C 0.4672(3) 0.7142(2) 1.0123(2) 0.0345(8) Uani 1 1 d . . . . .
H37A H 0.482024 0.745282 0.974350 0.052 Uiso 1 1 calc R U . . .
H37B H 0.529857 0.690747 1.047973 0.052 Uiso 1 1 calc R U . . .
H37C H 0.440120 0.741096 1.046287 0.052 Uiso 1 1 calc R U . . .
C38 C 0.1198(3) 0.6096(2) 0.9329(3) 0.0381(8) Uani 1 1 d . . . . .
H38A H 0.094853 0.657014 0.932432 0.057 Uiso 1 1 calc R U . . .
H38B H 0.127873 0.587072 0.985041 0.057 Uiso 1 1 calc R U . . .
H38C H 0.070812 0.583556 0.886672 0.057 Uiso 1 1 calc R U . . .
C39 C 0.3583(3) 0.51256(18) 0.8115(2) 0.0309(7) Uani 1 1 d . . . . .
H39A H 0.296174 0.486346 0.780777 0.046 Uiso 1 1 calc R U . . .
H39B H 0.411816 0.480678 0.845112 0.046 Uiso 1 1 calc R U . . .
H39C H 0.380461 0.536895 0.772555 0.046 Uiso 1 1 calc R U . . .
C40 C 0.6713(2) 0.69117(17) 0.7988(2) 0.0231(6) Uani 1 1 d . . . . .
C41 C 0.7157(3) 0.75632(18) 0.8252(2) 0.0286(7) Uani 1 1 d . . . . .
C42 C 0.7407(3) 0.7972(2) 0.7705(3) 0.0344(8) Uani 1 1 d . . . . .
H42 H 0.770136 0.841516 0.787976 0.041 Uiso 1 1 calc R U . . .
C43 C 0.7236(3) 0.7747(2) 0.6911(3) 0.0362(8) Uani 1 1 d . . . . .
C44 C 0.6795(3) 0.7102(2) 0.6666(2) 0.0325(7) Uani 1 1 d . . . . .
H44 H 0.667096 0.694499 0.612350 0.039 Uiso 1 1 calc R U . . .
C45 C 0.6528(3) 0.66773(18) 0.7184(2) 0.0278(7) Uani 1 1 d . . . . .
C46 C 0.7338(3) 0.7830(2) 0.9103(3) 0.0383(9) Uani 1 1 d . . . . .
H46A H 0.769765 0.827405 0.919211 0.057 Uiso 1 1 calc R U . . .
H46B H 0.775085 0.749511 0.951752 0.057 Uiso 1 1 calc R U . . .
H46C H 0.668494 0.789414 0.915362 0.057 Uiso 1 1 calc R U . . .
C47 C 0.7522(3) 0.8197(2) 0.6329(3) 0.0479(11) Uani 1 1 d . . . . .
H47A H 0.791160 0.792195 0.608602 0.072 Uiso 1 1 calc R U . . .
H47B H 0.793682 0.858751 0.663584 0.072 Uiso 1 1 calc R U . . .
H47C H 0.690384 0.837266 0.588874 0.072 Uiso 1 1 calc R U . . .
C48 C 0.6013(3) 0.59899(19) 0.6884(2) 0.0311(7) Uani 1 1 d . . . . .
H48A H 0.530137 0.601846 0.681906 0.047 Uiso 1 1 calc R U . . .
H48B H 0.636072 0.562868 0.728697 0.047 Uiso 1 1 calc R U . . .
H48C H 0.604330 0.587626 0.635120 0.047 Uiso 1 1 calc R U . . .
C1_1 C 0.0220(4) 0.4670(3) 0.5745(3) 0.0555(12) Uani 1 1 d . . . . .
H1_1 H 0.037020 0.443904 0.625553 0.067 Uiso 1 1 calc R U . . .
C2_1 C 0.0926(4) 0.5119(3) 0.5651(4) 0.0551(12) Uani 1 1 d . . . . .
H2_1 H 0.155679 0.520254 0.609829 0.066 Uiso 1 1 calc R U . . .
C3_1 C 0.0704(4) 0.5440(2) 0.4905(4) 0.0547(12) Uani 1 1 d . . . . .
H3_1 H 0.118826 0.574227 0.483456 0.066 Uiso 1 1 calc R U . . .

loop_
_atom_site_aniso_label
_atom_site_aniso_U_11
_atom_site_aniso_U_22
_atom_site_aniso_U_33
_atom_site_aniso_U_23
_atom_site_aniso_U_13
_atom_site_aniso_U_12
Bi1 0.02237(6) 0.02083(6) 0.02584(7) 0.00427(4) 0.01061(5) 0.00161(4)
Bi2 0.02168(7) 0.01993(6) 0.03211(7) 0.00538(4) 0.01050(5) 0.00138(4)
Te1 0.03286(12) 0.03165(11) 0.02607(11) -0.00150(8) 0.01030(9) 0.00413(9)
C1 0.0256(16) 0.0211(14) 0.0248(15) 0.0036(11) 0.0126(13) 0.0052(12)
C2 0.0297(17) 0.0218(15) 0.0261(15) 0.0011(12) 0.0132(13) 0.0022(13)
C3 0.0382(19) 0.0198(15) 0.0340(18) 0.0005(13) 0.0144(15) 0.0020(13)
C4 0.0382(19) 0.0257(16) 0.0328(18) 0.0073(14) 0.0138(15) 0.0108(14)
C5 0.0298(17) 0.0339(18) 0.0248(16) 0.0031(13) 0.0087(14) 0.0070(14)
C6 0.0253(16) 0.0282(16) 0.0253(16) 0.0021(12) 0.0112(13) 0.0037(13)
C7 0.0301(17) 0.0188(14) 0.0267(16) 0.0005(12) 0.0111(13) -0.0007(12)
C8 0.0323(17) 0.0198(15) 0.0294(17) -0.0011(12) 0.0137(14) 0.0002(12)
C9 0.0350(19) 0.0279(17) 0.0302(17) -0.0044(13) 0.0115(15) -0.0009(14)
C10 0.0327(18) 0.0244(16) 0.0384(19) -0.0047(14) 0.0116(15) -0.0029(14)
C11 0.0334(18) 0.0242(16) 0.0386(19) -0.0009(14) 0.0170(15) -0.0038(14)
C12 0.0332(18) 0.0175(14) 0.0323(17) 0.0019(12) 0.0148(14) 0.0003(12)
C13 0.039(2) 0.0355(19) 0.0292(17) -0.0038(14) 0.0168(15) -0.0031(15)
C14 0.031(2) 0.044(2) 0.050(2) -0.0158(18) 0.0105(18) -0.0044(17)
C15 0.041(2) 0.0340(19) 0.0327(18) 0.0050(15) 0.0191(16) -0.0002(15)
C16 0.0203(15) 0.0276(16) 0.0293(17) 0.0054(13) 0.0091(13) 0.0043(12)
C17 0.0252(16) 0.0351(18) 0.0263(17) 0.0035(13) 0.0124(14) 0.0042(13)
C18 0.0243(16) 0.0374(19) 0.0288(17) 0.0062(14) 0.0110(13) 0.0002(14)
C19 0.0215(15) 0.0338(18) 0.0331(17) 0.0057(14) 0.0098(13) 0.0040(13)
C20 0.0253(16) 0.0307(17) 0.0287(17) 0.0041(13) 0.0093(13) 0.0028(13)
C21 0.0219(15) 0.0320(17) 0.0226(15) 0.0025(13) 0.0054(12) 0.0044(13)
C22 0.0319(18) 0.046(2) 0.0298(18) -0.0017(15) 0.0157(15) -0.0002(16)
C23 0.036(2) 0.037(2) 0.040(2) 0.0076(16) 0.0162(17) -0.0029(16)
C24 0.0314(18) 0.0334(18) 0.0285(17) 0.0015(14) 0.0137(15) -0.0028(14)
C25 0.0241(15) 0.0171(13) 0.0221(14) 0.0031(11) 0.0078(12) 0.0035(11)
C26 0.0248(15) 0.0212(14) 0.0236(15) -0.0034(12) 0.0089(12) -0.0004(12)
C27 0.0322(17) 0.0203(14) 0.0243(15) 0.0003(12) 0.0109(13) 0.0000(12)
C28 0.0290(17) 0.0230(15) 0.0280(16) 0.0016(13) 0.0075(13) 0.0052(13)
C29 0.0239(15) 0.0244(15) 0.0287(16) -0.0005(12) 0.0097(13) 0.0034(12)
C30 0.0220(15) 0.0207(14) 0.0240(15) -0.0023(12) 0.0063(12) -0.0005(12)
C31 0.0264(16) 0.0198(14) 0.0231(15) 0.0033(11) 0.0119(12) 0.0013(12)
C32 0.0282(16) 0.0265(16) 0.0239(15) -0.0011(12) 0.0114(13) 0.0008(13)
C33 0.0338(18) 0.0287(16) 0.0289(17) 0.0018(13) 0.0164(14) 0.0042(14)
C34 0.0278(16) 0.0300(17) 0.0301(17) 0.0084(13) 0.0156(14) 0.0033(13)
C35 0.0282(17) 0.0233(15) 0.0329(17) 0.0044(13) 0.0119(14) -0.0020(13)
C36 0.0302(16) 0.0212(15) 0.0251(15) 0.0023(12) 0.0122(13) -0.0004(12)
C37 0.0343(19) 0.0360(19) 0.0339(19) -0.0107(15) 0.0142(16) -0.0021(15)
C38 0.0321(19) 0.042(2) 0.047(2) 0.0064(17) 0.0222(17) 0.0018(16)
C39 0.0334(18) 0.0254(16) 0.0351(18) -0.0043(14) 0.0145(15) -0.0021(14)
C40 0.0160(13) 0.0245(15) 0.0282(16) 0.0017(12) 0.0081(12) 0.0021(11)
C41 0.0217(16) 0.0256(16) 0.0368(19) 0.0023(14) 0.0097(14) 0.0019(12)
C42 0.0248(17) 0.0271(17) 0.052(2) 0.0070(15) 0.0158(16) 0.0000(13)
C43 0.0235(17) 0.039(2) 0.048(2) 0.0189(17) 0.0165(16) 0.0076(14)
C44 0.0308(18) 0.0351(18) 0.0344(18) 0.0103(15) 0.0157(15) 0.0087(15)
C45 0.0240(16) 0.0274(16) 0.0318(17) 0.0036(13) 0.0108(13) 0.0042(13)
C46 0.0320(19) 0.0331(19) 0.046(2) -0.0100(16) 0.0108(17) -0.0061(15)
C47 0.037(2) 0.051(2) 0.060(3) 0.029(2) 0.024(2) 0.0050(18)
C48 0.0323(18) 0.0303(17) 0.0318(18) -0.0018(14) 0.0135(15) 0.0038(14)
C1_1 0.070(3) 0.043(2) 0.067(3) -0.003(2) 0.041(3) 0.004(2)
C2_1 0.047(3) 0.050(3) 0.069(3) -0.017(2) 0.023(2) -0.005(2)
C3_1 0.054(3) 0.040(2) 0.087(4) -0.014(2) 0.045(3) -0.012(2)

loop_
_atom_type_symbol
_atom_type_description
_atom_type_scat_dispersion_real
_atom_type_scat_dispersion_imag
_atom_type_scat_source
C C 0.0181 0.0091 'International Tables Vol C Tables 4.2.6.8 and 6.1.1.4'
H H 0.0000 0.0000 'International Tables Vol C Tables 4.2.6.8 and 6.1.1.4'
Bi Bi -4.0111 8.9310 'International Tables Vol C Tables 4.2.6.8 and 6.1.1.4'
Te Te -0.1759 6.3531 'International Tables Vol C Tables 4.2.6.8 and 6.1.1.4'

loop_
_geom_angle_atom_site_label_1
_geom_angle_atom_site_label_2
_geom_angle_atom_site_label_3
_geom_angle
_geom_angle_site_symmetry_1
_geom_angle_site_symmetry_3
_geom_angle_publ_flag
C1 Bi1 Te1 98.94(8) . . ?
C1 Bi1 Bi2 98.61(8) . . ?
Te1 Bi1 Bi2 58.454(6) . . ?
C25 Bi2 Te1 103.24(8) . . ?
C25 Bi2 Bi1 103.01(8) . . ?
Te1 Bi2 Bi1 58.900(6) . . ?
Bi2 Te1 Bi1 62.646(6) . . ?
C2 C1 C6 119.5(3) . . ?
C2 C1 Bi1 126.5(2) . . ?
C6 C1 Bi1 114.0(2) . . ?
C1 C2 C3 118.8(3) . . ?
C1 C2 C7 123.4(3) . . ?
C3 C2 C7 117.7(3) . . ?
C4 C3 C2 120.7(3) . . ?
C4 C3 H3 119.6 . . ?
C2 C3 H3 119.6 . . ?
C5 C4 C3 120.2(3) . . ?
C5 C4 H4 119.9 . . ?
C3 C4 H4 119.9 . . ?
C4 C5 C6 120.1(3) . . ?
C4 C5 H5 120.0 . . ?
C6 C5 H5 120.0 . . ?
C5 C6 C1 120.4(3) . . ?
C5 C6 C16 120.5(3) . . ?
C1 C6 C16 119.0(3) . . ?
C8 C7 C12 119.6(3) . . ?
C8 C7 C2 119.7(3) . . ?
C12 C7 C2 120.6(3) . . ?
C9 C8 C7 119.1(3) . . ?
C9 C8 C13 118.9(3) . . ?
C7 C8 C13 122.0(3) . . ?
C8 C9 C10 122.0(3) . . ?
C8 C9 H9 119.0 . . ?
C10 C9 H9 119.0 . . ?
C11 C10 C9 118.1(3) . . ?
C11 C10 C14 121.4(4) . . ?
C9 C10 C14 120.4(4) . . ?
C10 C11 C12 121.6(3) . . ?
C10 C11 H11 119.2 . . ?
C12 C11 H11 119.2 . . ?
C11 C12 C7 119.5(3) . . ?
C11 C12 C15 119.3(3) . . ?
C7 C12 C15 121.2(3) . . ?
C8 C13 H13A 109.5 . . ?
C8 C13 H13B 109.5 . . ?
H13A C13 H13B 109.5 . . ?
C8 C13 H13C 109.5 . . ?
H13A C13 H13C 109.5 . . ?
H13B C13 H13C 109.5 . . ?
C10 C14 H14A 109.5 . . ?
C10 C14 H14B 109.5 . . ?
H14A C14 H14B 109.5 . . ?
C10 C14 H14C 109.5 . . ?
H14A C14 H14C 109.5 . . ?
H14B C14 H14C 109.5 . . ?
C12 C15 H15A 109.5 . . ?
C12 C15 H15B 109.5 . . ?
H15A C15 H15B 109.5 . . ?
C12 C15 H15C 109.5 . . ?
H15A C15 H15C 109.5 . . ?
H15B C15 H15C 109.5 . . ?
C21 C16 C17 119.5(3) . . ?
C21 C16 C6 121.4(3) . . ?
C17 C16 C6 119.1(3) . . ?
C18 C17 C16 119.1(3) . . ?
C18 C17 C22 119.6(3) . . ?
C16 C17 C22 121.4(3) . . ?
C19 C18 C17 122.3(3) . . ?
C19 C18 H18 118.8 . . ?
C17 C18 H18 118.8 . . ?
C18 C19 C20 118.0(3) . . ?
C18 C19 C23 120.7(3) . . ?
C20 C19 C23 121.3(3) . . ?
C19 C20 C21 121.8(3) . . ?
C19 C20 H20 119.1 . . ?
C21 C20 H20 119.1 . . ?
C20 C21 C16 119.2(3) . . ?
C20 C21 C24 119.9(3) . . ?
C16 C21 C24 120.8(3) . . ?
C17 C22 H22A 109.5 . . ?
C17 C22 H22B 109.5 . . ?
H22A C22 H22B 109.5 . . ?
C17 C22 H22C 109.5 . . ?
H22A C22 H22C 109.5 . . ?
H22B C22 H22C 109.5 . . ?
C19 C23 H23A 109.5 . . ?
C19 C23 H23B 109.5 . . ?
H23A C23 H23B 109.5 . . ?
C19 C23 H23C 109.5 . . ?
H23A C23 H23C 109.5 . . ?
H23B C23 H23C 109.5 . . ?
C21 C24 H24A 109.5 . . ?
C21 C24 H24B 109.5 . . ?
H24A C24 H24B 109.5 . . ?
C21 C24 H24C 109.5 . . ?
H24A C24 H24C 109.5 . . ?
H24B C24 H24C 109.5 . . ?
C26 C25 C30 119.6(3) . . ?
C26 C25 Bi2 128.4(2) . . ?
C30 C25 Bi2 111.5(2) . . ?
C25 C26 C27 118.9(3) . . ?
C25 C26 C31 123.5(3) . . ?
C27 C26 C31 117.5(3) . . ?
C28 C27 C26 121.2(3) . . ?
C28 C27 H27 119.4 . . ?
C26 C27 H27 119.4 . . ?
C27 C28 C29 119.9(3) . . ?
C27 C28 H28 120.1 . . ?
C29 C28 H28 120.1 . . ?
C28 C29 C30 119.9(3) . . ?
C28 C29 H29 120.0 . . ?
C30 C29 H29 120.0 . . ?
C29 C30 C25 120.5(3) . . ?
C29 C30 C40 118.9(3) . . ?
C25 C30 C40 120.6(3) . . ?
C36 C31 C32 119.7(3) . . ?
C36 C31 C26 120.4(3) . . ?
C32 C31 C26 119.9(3) . . ?
C33 C32 C31 119.0(3) . . ?
C33 C32 C37 119.6(3) . . ?
C31 C32 C37 121.3(3) . . ?
C34 C33 C32 122.2(3) . . ?
C34 C33 H33 118.9 . . ?
C32 C33 H33 118.9 . . ?
C33 C34 C35 117.8(3) . . ?
C33 C34 C38 121.2(3) . . ?
C35 C34 C38 121.0(3) . . ?
C36 C35 C34 121.9(3) . . ?
C36 C35 H35 119.1 . . ?
C34 C35 H35 119.1 . . ?
C35 C36 C31 119.4(3) . . ?
C35 C36 C39 119.9(3) . . ?
C31 C36 C39 120.7(3) . . ?
C32 C37 H37A 109.5 . . ?
C32 C37 H37B 109.5 . . ?
H37A C37 H37B 109.5 . . ?
C32 C37 H37C 109.5 . . ?
H37A C37 H37C 109.5 . . ?
H37B C37 H37C 109.5 . . ?
C34 C38 H38A 109.5 . . ?
C34 C38 H38B 109.5 . . ?
H38A C38 H38B 109.5 . . ?
C34 C38 H38C 109.5 . . ?
H38A C38 H38C 109.5 . . ?
H38B C38 H38C 109.5 . . ?
C36 C39 H39A 109.5 . . ?
C36 C39 H39B 109.5 . . ?
H39A C39 H39B 109.5 . . ?
C36 C39 H39C 109.5 . . ?
H39A C39 H39C 109.5 . . ?
H39B C39 H39C 109.5 . . ?
C41 C40 C45 120.3(3) . . ?
C41 C40 C30 119.3(3) . . ?
C45 C40 C30 120.3(3) . . ?
C42 C41 C40 118.8(3) . . ?
C42 C41 C46 120.1(3) . . ?
C40 C41 C46 121.1(3) . . ?
C43 C42 C41 121.7(4) . . ?
C43 C42 H42 119.2 . . ?
C41 C42 H42 119.2 . . ?
C44 C43 C42 118.2(3) . . ?
C44 C43 C47 121.0(4) . . ?
C42 C43 C47 120.8(4) . . ?
C45 C44 C43 122.4(4) . . ?
C45 C44 H44 118.8 . . ?
C43 C44 H44 118.8 . . ?
C44 C45 C40 118.6(3) . . ?
C44 C45 C48 120.8(3) . . ?
C40 C45 C48 120.5(3) . . ?
C41 C46 H46A 109.5 . . ?
C41 C46 H46B 109.5 . . ?
H46A C46 H46B 109.5 . . ?
C41 C46 H46C 109.5 . . ?
H46A C46 H46C 109.5 . . ?
H46B C46 H46C 109.5 . . ?
C43 C47 H47A 109.5 . . ?
C43 C47 H47B 109.5 . . ?
H47A C47 H47B 109.5 . . ?
C43 C47 H47C 109.5 . . ?
H47A C47 H47C 109.5 . . ?
H47B C47 H47C 109.5 . . ?
C45 C48 H48A 109.5 . . ?
C45 C48 H48B 109.5 . . ?
H48A C48 H48B 109.5 . . ?
C45 C48 H48C 109.5 . . ?
H48A C48 H48C 109.5 . . ?
H48B C48 H48C 109.5 . . ?
C3_1 C1_1 C2_1 120.1(5) 3_566 . ?
C3_1 C1_1 H1_1 120.0 3_566 . ?
C2_1 C1_1 H1_1 120.0 . . ?
C3_1 C2_1 C1_1 119.2(5) . . ?
C3_1 C2_1 H2_1 120.4 . . ?
C1_1 C2_1 H2_1 120.4 . . ?
C2_1 C3_1 C1_1 120.7(5) . 3_566 ?
C2_1 C3_1 H3_1 119.7 . . ?
C1_1 C3_1 H3_1 119.7 3_566 . ?

loop_
_geom_bond_atom_site_label_1
_geom_bond_atom_site_label_2
_geom_bond_distance
_geom_bond_site_symmetry_2
_geom_bond_publ_flag
Bi1 C1 2.300(3) . ?
Bi1 Te1 2.8760(3) . ?
Bi1 Bi2 2.9832(2) . ?
Bi2 C25 2.294(3) . ?
Bi2 Te1 2.8624(3) . ?
C1 C2 1.407(5) . ?
C1 C6 1.407(5) . ?
C2 C3 1.408(5) . ?
C2 C7 1.498(5) . ?
C3 C4 1.388(5) . ?
C3 H3 0.9500 . ?
C4 C5 1.386(5) . ?
C4 H4 0.9500 . ?
C5 C6 1.388(5) . ?
C5 H5 0.9500 . ?
C6 C16 1.500(5) . ?
C7 C8 1.407(5) . ?
C7 C12 1.408(5) . ?
C8 C9 1.394(5) . ?
C8 C13 1.509(5) . ?
C9 C10 1.395(5) . ?
C9 H9 0.9500 . ?
C10 C11 1.389(5) . ?
C10 C14 1.513(5) . ?
C11 C12 1.398(5) . ?
C11 H11 0.9500 . ?
C12 C15 1.508(5) . ?
C13 H13A 0.9800 . ?
C13 H13B 0.9800 . ?
C13 H13C 0.9800 . ?
C14 H14A 0.9800 . ?
C14 H14B 0.9800 . ?
C14 H14C 0.9800 . ?
C15 H15A 0.9800 . ?
C15 H15B 0.9800 . ?
C15 H15C 0.9800 . ?
C16 C21 1.401(5) . ?
C16 C17 1.413(5) . ?
C17 C18 1.387(5) . ?
C17 C22 1.510(5) . ?
C18 C19 1.383(5) . ?
C18 H18 0.9500 . ?
C19 C20 1.392(5) . ?
C19 C23 1.514(5) . ?
C20 C21 1.396(5) . ?
C20 H20 0.9500 . ?
C21 C24 1.508(5) . ?
C22 H22A 0.9800 . ?
C22 H22B 0.9800 . ?
C22 H22C 0.9800 . ?
C23 H23A 0.9800 . ?
C23 H23B 0.9800 . ?
C23 H23C 0.9800 . ?
C24 H24A 0.9800 . ?
C24 H24B 0.9800 . ?
C24 H24C 0.9800 . ?
C25 C26 1.400(4) . ?
C25 C30 1.412(4) . ?
C26 C27 1.409(5) . ?
C26 C31 1.503(4) . ?
C27 C28 1.386(5) . ?
C27 H27 0.9500 . ?
C28 C29 1.394(5) . ?
C28 H28 0.9500 . ?
C29 C30 1.394(4) . ?
C29 H29 0.9500 . ?
C30 C40 1.501(4) . ?
C31 C36 1.404(5) . ?
C31 C32 1.408(4) . ?
C32 C33 1.396(5) . ?
C32 C37 1.505(5) . ?
C33 C34 1.386(5) . ?
C33 H33 0.9500 . ?
C34 C35 1.399(5) . ?
C34 C38 1.508(5) . ?
C35 C36 1.391(5) . ?
C35 H35 0.9500 . ?
C36 C39 1.512(5) . ?
C37 H37A 0.9800 . ?
C37 H37B 0.9800 . ?
C37 H37C 0.9800 . ?
C38 H38A 0.9800 . ?
C38 H38B 0.9800 . ?
C38 H38C 0.9800 . ?
C39 H39A 0.9800 . ?
C39 H39B 0.9800 . ?
C39 H39C 0.9800 . ?
C40 C41 1.403(5) . ?
C40 C45 1.408(5) . ?
C41 C42 1.395(5) . ?
C41 C46 1.507(5) . ?
C42 C43 1.391(6) . ?
C42 H42 0.9500 . ?
C43 C44 1.386(6) . ?
C43 C47 1.517(5) . ?
C44 C45 1.385(5) . ?
C44 H44 0.9500 . ?
C45 C48 1.509(5) . ?
C46 H46A 0.9800 . ?
C46 H46B 0.9800 . ?
C46 H46C 0.9800 . ?
C47 H47A 0.9800 . ?
C47 H47B 0.9800 . ?
C47 H47C 0.9800 . ?
C48 H48A 0.9800 . ?
C48 H48B 0.9800 . ?
C48 H48C 0.9800 . ?
C1_1 C3_1 1.383(8) 3_566 ?
C1_1 C2_1 1.389(7) . ?
C1_1 H1_1 0.9500 . ?
C2_1 C3_1 1.371(8) . ?
C2_1 H2_1 0.9500 . ?
C3_1 H3_1 0.9500 . ?
